data_7239687
loop_
_publ_author_name
'Voronin, Alexander P.'
'Volkova, Tatyana V.'
'Ilyukhin, Andrey B.'
'Proshin, Alexey N.'
'Perlovich, German L.'

_publ_section_title
;
 Substituent effect on the packing architecture of adamantane and
 memantine derivatives of sulfonamide molecular crystals
;
_journal_issue 2
_journal_name_full CrystEngComm
_journal_page_first 349
_journal_page_last 360
_journal_paper_doi 10.1039/C9CE01750J
_journal_volume 22
_journal_year 2020
_chemical_formula_moiety 'C19 H27 N O3 S'
_chemical_formula_sum 'C19 H27 N O3 S'
_chemical_formula_weight 349.47
_space_group_IT_number 14
_space_group_name_Hall '-P 2ybc'
_space_group_name_H-M_alt 'P 1 21/c 1'
_symmetry_cell_setting monoclinic
_symmetry_Int_Tables_number 14
_symmetry_space_group_name_Hall '-P 2ybc'
_symmetry_space_group_name_H-M 'P 1 21/c 1'
_atom_sites_solution_hydrogens difmap
_audit_conform_dict_location ftp://ftp.iucr.org/pub/cif_core.dic
_audit_conform_dict_name cif_core.dic
_audit_conform_dict_version 2.4.3
_audit_creation_date 2017-04-03T14:45:38-00:00
_audit_creation_method 'WinGX routine CIF_UPDATE'
_audit_update_record
;
2019-10-31 deposited with the CCDC.	2019-12-03 downloaded from the CCDC.
;
_cell_angle_alpha 90
_cell_angle_beta 105.2140(10)
_cell_angle_gamma 90
_cell_formula_units_Z 4
_cell_length_a 10.5390(3)
_cell_length_b 15.4431(4)
_cell_length_c 11.3497(3)
_cell_measurement_reflns_used 8852
_cell_measurement_temperature 120(2)
_cell_measurement_theta_max 31.32
_cell_measurement_theta_min 2.28
_cell_volume 1782.48(8)
_computing_cell_refinement 'Bruker SAINT'
_computing_data_collection 'Bruker APEX2'
_computing_data_reduction 'Bruker SAINT'
_computing_molecular_graphics 'Bruker SHELXTL'
_computing_publication_material 'Bruker SHELXTL'
_computing_structure_refinement 'SHELXL-2016/6 (Sheldrick, 2016)'
_computing_structure_solution 'SHELXS-2016 (Sheldrick, 2015)'
_diffrn_ambient_temperature 120(2)
_diffrn_measured_fraction_theta_full 1
_diffrn_measured_fraction_theta_max 0.947
_diffrn_measurement_device_type 'Bruker APEX-II CCD'
_diffrn_measurement_method '\f and \w scans'
_diffrn_radiation_monochromator graphite
_diffrn_radiation_type MoK\a
_diffrn_radiation_wavelength 0.71073
_diffrn_reflns_av_R_equivalents 0.031
_diffrn_reflns_av_unetI/netI 0.0275
_diffrn_reflns_Laue_measured_fraction_full 1
_diffrn_reflns_Laue_measured_fraction_max 0.947
_diffrn_reflns_limit_h_max 14
_diffrn_reflns_limit_h_min -15
_diffrn_reflns_limit_k_max 22
_diffrn_reflns_limit_k_min -21
_diffrn_reflns_limit_l_max 13
_diffrn_reflns_limit_l_min -15
_diffrn_reflns_number 21884
_diffrn_reflns_point_group_measured_fraction_full 1
_diffrn_reflns_point_group_measured_fraction_max 0.947
_diffrn_reflns_theta_full 25.242
_diffrn_reflns_theta_max 31.497
_diffrn_reflns_theta_min 2.28
_diffrn_standards_number 0
_exptl_absorpt_coefficient_mu 0.198
_exptl_absorpt_correction_T_max 0.6481
_exptl_absorpt_correction_T_min 0.545
_exptl_absorpt_correction_type multi-scan
_exptl_absorpt_process_details 'SADABS 2014/5'
_exptl_crystal_colour colourless
_exptl_crystal_density_diffrn 1.302
_exptl_crystal_description block
_exptl_crystal_F_000 752
_exptl_crystal_size_max 0.38
_exptl_crystal_size_mid 0.36
_exptl_crystal_size_min 0.2
_refine_diff_density_max 0.621
_refine_diff_density_min -0.424
_refine_diff_density_rms 0.065
_refine_ls_extinction_method none
_refine_ls_goodness_of_fit_ref 1.012
_refine_ls_hydrogen_treatment refall
_refine_ls_matrix_type full
_refine_ls_number_parameters 325
_refine_ls_number_reflns 5620
_refine_ls_number_restraints 0
_refine_ls_restrained_S_all 1.012
_refine_ls_R_factor_all 0.045
_refine_ls_R_factor_gt 0.0368
_refine_ls_shift/su_max 0.001
_refine_ls_shift/su_mean 0
_refine_ls_structure_factor_coef Fsqd
_refine_ls_weighting_details 'w=1/[\s^2^(Fo^2^)+(0.0600P)^2^+0.5000P] where P=(Fo^2^+2Fc^2^)/3'
_refine_ls_weighting_scheme calc
_refine_ls_wR_factor_gt 0.0965
_refine_ls_wR_factor_ref 0.1025
_reflns_Friedel_coverage 0
_reflns_number_gt 4768
_reflns_number_total 5620
_reflns_threshold_expression 'I > 2\s(I)'
_cod_data_source_file c9ce01750j2.cif
_cod_data_source_block 15
_cod_depositor_comments 'Adding full bibliography for 7239687--7239699.cif.'
_cod_original_sg_symbol_H-M 'P 21/c'
_cod_database_code 7239687

loop_
_symmetry_equiv_pos_as_xyz
'x, y, z'
'-x, y+1/2, -z+1/2'
'-x, -y, -z'
'x, -y-1/2, z-1/2'

loop_
_atom_site_label
_atom_site_type_symbol
_atom_site_fract_x
_atom_site_fract_y
_atom_site_fract_z
_atom_site_U_iso_or_equiv
_atom_site_adp_type
_atom_site_occupancy
_atom_site_site_symmetry_order
_atom_site_calc_flag
S1 S 0.33692(2) 0.08204(2) 0.38650(2) 0.01374(7) Uani 1 1 d
O1 O 0.21999(7) 0.13402(5) 0.36629(7) 0.01815(16) Uani 1 1 d
O2 O 0.44346(7) 0.09917(5) 0.49403(7) 0.01810(16) Uani 1 1 d
O3 O 0.57296(9) 0.13374(6) -0.02509(8) 0.02516(18) Uani 1 1 d
N1 N 0.30081(8) -0.01844(6) 0.39666(8) 0.01477(17) Uani 1 1 d
C1 C 0.18545(9) -0.06481(6) 0.31817(9) 0.01274(17) Uani 1 1 d
C2 C 0.21670(10) -0.16179(6) 0.33615(10) 0.01568(19) Uani 1 1 d
C3 C 0.10134(10) -0.21661(7) 0.26164(10) 0.01719(19) Uani 1 1 d
C4 C -0.02201(10) -0.19482(7) 0.30387(10) 0.01717(19) Uani 1 1 d
C5 C -0.05607(10) -0.09814(7) 0.28817(10) 0.01540(18) Uani 1 1 d
C6 C 0.06244(10) -0.04549(6) 0.36206(9) 0.01436(18) Uani 1 1 d
C7 C 0.15955(10) -0.04199(7) 0.18201(10) 0.01681(19) Uani 1 1 d
C8 C 0.04201(11) -0.09528(7) 0.10854(10) 0.0181(2) Uani 1 1 d
C9 C 0.07422(11) -0.19188(7) 0.12640(10) 0.0198(2) Uani 1 1 d
C10 C -0.08027(10) -0.07437(7) 0.15254(10) 0.0177(2) Uani 1 1 d
C11 C 0.13360(13) -0.31287(8) 0.27910(13) 0.0275(3) Uani 1 1 d
C12 C -0.17634(11) -0.07826(8) 0.33446(12) 0.0237(2) Uani 1 1 d
C13 C 0.40122(10) 0.09660(6) 0.25895(10) 0.01518(19) Uani 1 1 d
C14 C 0.35095(10) 0.16099(7) 0.17437(10) 0.0180(2) Uani 1 1 d
C15 C 0.40643(11) 0.17640(7) 0.07752(10) 0.0194(2) Uani 1 1 d
C16 C 0.51082(11) 0.12504(7) 0.06515(10) 0.0184(2) Uani 1 1 d
C17 C 0.55969(11) 0.05904(7) 0.14961(11) 0.0209(2) Uani 1 1 d
C18 C 0.50642(11) 0.04512(7) 0.24677(11) 0.0191(2) Uani 1 1 d
C19 C 0.52536(14) 0.19976(9) -0.11375(12) 0.0277(3) Uani 1 1 d
H1 H 0.3738(17) -0.0480(12) 0.4326(16) 0.031(4) Uiso 1 1 d
H2 H 0.2311(14) -0.1768(10) 0.4243(14) 0.021(4) Uiso 1 1 d
H3 H 0.2972(16) -0.1751(11) 0.3120(14) 0.028(4) Uiso 1 1 d
H4 H -0.0979(14) -0.2283(10) 0.2564(14) 0.020(3) Uiso 1 1 d
H5 H -0.0067(16) -0.2111(11) 0.3896(15) 0.029(4) Uiso 1 1 d
H6 H 0.0407(15) 0.0160(10) 0.3543(14) 0.023(4) Uiso 1 1 d
H7 H 0.0815(14) -0.0613(10) 0.4489(14) 0.021(4) Uiso 1 1 d
H8 H 0.2384(15) -0.0528(10) 0.1512(15) 0.026(4) Uiso 1 1 d
H9 H 0.1398(15) 0.0194(10) 0.1702(14) 0.023(4) Uiso 1 1 d
H10 H 0.0237(17) -0.0823(11) 0.0207(16) 0.034(5) Uiso 1 1 d
H11 H 0.1523(16) -0.2043(10) 0.0953(15) 0.027(4) Uiso 1 1 d
H12 H 0.0020(16) -0.2271(11) 0.0790(15) 0.029(4) Uiso 1 1 d
H13 H -0.1554(15) -0.1067(10) 0.1055(14) 0.023(4) Uiso 1 1 d
H14 H -0.1045(14) -0.0106(10) 0.1388(14) 0.023(4) Uiso 1 1 d
H15 H 0.1545(18) -0.3297(12) 0.3683(17) 0.040(5) Uiso 1 1 d
H16 H 0.0573(17) -0.3497(11) 0.2329(16) 0.035(4) Uiso 1 1 d
H17 H 0.2115(17) -0.3264(12) 0.2449(16) 0.037(5) Uiso 1 1 d
H18 H -0.1977(18) -0.0140(13) 0.3298(18) 0.045(5) Uiso 1 1 d
H19 H -0.2546(17) -0.1101(11) 0.2883(16) 0.033(4) Uiso 1 1 d
H20 H -0.1621(18) -0.0975(12) 0.4170(18) 0.037(5) Uiso 1 1 d
H21 H 0.2774(14) 0.1944(10) 0.1836(14) 0.021(4) Uiso 1 1 d
H22 H 0.3728(15) 0.2204(10) 0.0239(15) 0.026(4) Uiso 1 1 d
H23 H 0.6291(16) 0.0217(10) 0.1350(15) 0.028(4) Uiso 1 1 d
H24 H 0.5396(15) 0.0012(11) 0.3053(15) 0.028(4) Uiso 1 1 d
H25 H 0.5808(17) 0.1964(12) -0.1694(17) 0.039(5) Uiso 1 1 d
H26 H 0.4349(18) 0.1905(11) -0.1522(16) 0.034(4) Uiso 1 1 d
H27 H 0.5393(17) 0.2576(12) -0.0740(16) 0.037(5) Uiso 1 1 d

loop_
_atom_site_aniso_label
_atom_site_aniso_U_11
_atom_site_aniso_U_22
_atom_site_aniso_U_33
_atom_site_aniso_U_23
_atom_site_aniso_U_13
_atom_site_aniso_U_12
S1 0.01195(12) 0.01249(12) 0.01605(13) 0.00091(8) 0.00238(8) 0.00013(7)
O1 0.0157(3) 0.0171(3) 0.0220(4) 0.0027(3) 0.0055(3) 0.0039(3)
O2 0.0160(3) 0.0169(3) 0.0188(4) -0.0013(3) 0.0000(3) -0.0018(3)
O3 0.0289(4) 0.0257(4) 0.0254(4) 0.0051(3) 0.0152(3) 0.0055(3)
N1 0.0116(4) 0.0127(4) 0.0180(4) 0.0020(3) 0.0002(3) -0.0010(3)
C1 0.0116(4) 0.0130(4) 0.0128(4) 0.0003(3) 0.0016(3) -0.0012(3)
C2 0.0156(4) 0.0133(4) 0.0170(5) 0.0003(3) 0.0023(4) 0.0015(3)
C3 0.0192(5) 0.0134(4) 0.0180(5) -0.0017(4) 0.0032(4) -0.0005(3)
C4 0.0188(5) 0.0164(4) 0.0160(5) 0.0000(4) 0.0040(4) -0.0043(4)
C5 0.0124(4) 0.0175(4) 0.0159(5) -0.0013(4) 0.0030(3) -0.0019(3)
C6 0.0131(4) 0.0149(4) 0.0148(5) -0.0020(3) 0.0031(3) -0.0009(3)
C7 0.0168(4) 0.0196(5) 0.0138(5) 0.0025(4) 0.0036(3) -0.0024(4)
C8 0.0193(5) 0.0219(5) 0.0117(4) 0.0012(4) 0.0018(4) -0.0024(4)
C9 0.0225(5) 0.0211(5) 0.0158(5) -0.0052(4) 0.0050(4) -0.0010(4)
C10 0.0151(4) 0.0205(5) 0.0148(5) 0.0018(4) -0.0009(4) -0.0013(4)
C11 0.0307(6) 0.0139(5) 0.0344(7) -0.0031(4) 0.0022(5) 0.0012(4)
C12 0.0147(5) 0.0308(6) 0.0265(6) -0.0052(5) 0.0071(4) -0.0019(4)
C13 0.0130(4) 0.0138(4) 0.0186(5) 0.0006(3) 0.0040(3) -0.0011(3)
C14 0.0166(5) 0.0173(5) 0.0202(5) 0.0021(4) 0.0051(4) 0.0029(4)
C15 0.0198(5) 0.0182(5) 0.0201(5) 0.0036(4) 0.0052(4) 0.0021(4)
C16 0.0182(5) 0.0176(5) 0.0203(5) -0.0001(4) 0.0067(4) -0.0015(4)
C17 0.0189(5) 0.0188(5) 0.0267(6) 0.0029(4) 0.0093(4) 0.0038(4)
C18 0.0177(5) 0.0156(4) 0.0244(5) 0.0040(4) 0.0063(4) 0.0027(4)
C19 0.0304(6) 0.0311(6) 0.0247(6) 0.0066(5) 0.0127(5) 0.0037(5)

loop_
_atom_type_symbol
_atom_type_description
_atom_type_scat_dispersion_real
_atom_type_scat_dispersion_imag
_atom_type_scat_source
C C 0.0033 0.0016 'International Tables Vol C Tables 4.2.6.8 and 6.1.1.4'
H H 0 0 'International Tables Vol C Tables 4.2.6.8 and 6.1.1.4'
N N 0.0061 0.0033 'International Tables Vol C Tables 4.2.6.8 and 6.1.1.4'
O O 0.0106 0.006 'International Tables Vol C Tables 4.2.6.8 and 6.1.1.4'
S S 0.1246 0.1234 'International Tables Vol C Tables 4.2.6.8 and 6.1.1.4'

loop_
_geom_angle_atom_site_label_1
_geom_angle_atom_site_label_2
_geom_angle_atom_site_label_3
_geom_angle
O1 S1 O2 118.33(5)
O1 S1 N1 109.94(5)
O2 S1 N1 105.14(5)
O1 S1 C13 107.18(5)
O2 S1 C13 106.73(5)
N1 S1 C13 109.29(5)
C16 O3 C19 116.87(9)
C1 N1 S1 126.33(7)
C1 N1 H1 119.8(11)
S1 N1 H1 109.5(11)
N1 C1 C6 109.81(8)
N1 C1 C2 106.06(8)
C6 C1 C2 108.45(8)
N1 C1 C7 113.13(8)
C6 C1 C7 109.82(8)
C2 C1 C7 109.41(8)
C1 C2 C3 110.64(8)
C1 C2 H2 109.3(9)
C3 C2 H2 108.2(9)
C1 C2 H3 109.8(10)
C3 C2 H3 110.3(10)
H2 C2 H3 108.5(13)
C11 C3 C9 110.43(9)
C11 C3 C4 110.54(9)
C9 C3 C4 107.88(9)
C11 C3 C2 110.33(9)
C9 C3 C2 109.00(9)
C4 C3 C2 108.61(8)
C5 C4 C3 111.60(8)
C5 C4 H4 108.4(9)
C3 C4 H4 110.3(9)
C5 C4 H5 109.8(10)
C3 C4 H5 108.8(9)
H4 C4 H5 107.9(13)
C12 C5 C4 110.24(9)
C12 C5 C10 111.25(9)
C4 C5 C10 108.71(9)
C12 C5 C6 109.54(9)
C4 C5 C6 108.58(8)
C10 C5 C6 108.47(8)
C1 C6 C5 110.72(8)
C1 C6 H6 111.0(9)
C5 C6 H6 109.1(9)
C1 C6 H7 108.0(9)
C5 C6 H7 109.8(9)
H6 C6 H7 108.3(13)
C8 C7 C1 109.12(8)
C8 C7 H8 110.3(9)
C1 C7 H8 111.7(9)
C8 C7 H9 109.5(9)
C1 C7 H9 109.7(9)
H8 C7 H9 106.4(13)
C9 C8 C10 109.75(9)
C9 C8 C7 109.30(9)
C10 C8 C7 109.69(9)
C9 C8 H10 108.1(10)
C10 C8 H10 109.2(10)
C7 C8 H10 110.9(10)
C8 C9 C3 110.58(9)
C8 C9 H11 108.4(9)
C3 C9 H11 110.6(9)
C8 C9 H12 110.9(10)
C3 C9 H12 109.1(10)
H11 C9 H12 107.2(14)
C8 C10 C5 110.06(8)
C8 C10 H13 110.3(9)
C5 C10 H13 109.0(9)
C8 C10 H14 110.6(9)
C5 C10 H14 110.6(9)
H13 C10 H14 106.1(12)
C3 C11 H15 111.3(11)
C3 C11 H16 111.1(10)
H15 C11 H16 108.0(15)
C3 C11 H17 109.0(10)
H15 C11 H17 110.1(15)
H16 C11 H17 107.3(14)
C5 C12 H18 111.8(11)
C5 C12 H19 111.8(10)
H18 C12 H19 108.5(14)
C5 C12 H20 110.2(11)
H18 C12 H20 109.3(15)
H19 C12 H20 105.1(15)
C14 C13 C18 120.47(10)
C14 C13 S1 119.96(8)
C18 C13 S1 119.51(8)
C13 C14 C15 120.33(10)
C13 C14 H21 118.8(9)
C15 C14 H21 120.8(9)
C16 C15 C14 119.21(10)
C16 C15 H22 122.1(10)
C14 C15 H22 118.7(10)
O3 C16 C15 124.68(10)
O3 C16 C17 115.08(10)
C15 C16 C17 120.23(10)
C18 C17 C16 120.44(10)
C18 C17 H23 121.5(10)
C16 C17 H23 118.0(10)
C17 C18 C13 119.30(10)
C17 C18 H24 121.2(10)
C13 C18 H24 119.5(10)
O3 C19 H25 105.1(11)
O3 C19 H26 110.0(11)
H25 C19 H26 113.4(15)
O3 C19 H27 109.8(10)
H25 C19 H27 107.6(14)
H26 C19 H27 110.8(14)

loop_
_geom_bond_atom_site_label_1
_geom_bond_atom_site_label_2
_geom_bond_distance
S1 O1 1.4379(8)
S1 O2 1.4495(8)
S1 N1 1.6090(9)
S1 C13 1.7664(11)
O3 C16 1.3594(13)
O3 C19 1.4278(15)
N1 C1 1.4887(12)
N1 H1 0.895(18)
C1 C6 1.5352(14)
C1 C2 1.5354(14)
C1 C7 1.5381(14)
C2 C3 1.5397(14)
C2 H2 0.999(15)
C2 H3 0.979(16)
C3 C11 1.5261(15)
C3 C9 1.5341(16)
C3 C4 1.5361(15)
C4 C5 1.5351(15)
C4 H4 0.986(15)
C4 H5 0.977(16)
C5 C12 1.5252(15)
C5 C10 1.5372(15)
C5 C6 1.5410(14)
C6 H6 0.975(16)
C6 H7 0.983(16)
C7 C8 1.5378(15)
C7 H8 0.997(16)
C7 H9 0.973(16)
C8 C9 1.5316(16)
C8 C10 1.5337(16)
C8 H10 0.985(17)
C9 H11 0.995(16)
C9 H12 0.975(16)
C10 H13 0.969(15)
C10 H14 1.019(15)
C11 H15 1.012(19)
C11 H16 1.012(17)
C11 H17 1.018(18)
C12 H18 1.02(2)
C12 H19 0.984(18)
C12 H20 0.956(19)
C13 C14 1.3872(14)
C13 C18 1.4003(14)
C14 C15 1.3943(15)
C14 H21 0.959(15)
C15 C16 1.3928(15)
C15 H22 0.919(16)
C16 C17 1.4014(16)
C17 C18 1.3793(16)
C17 H23 0.979(17)
C18 H24 0.950(16)
C19 H25 0.968(18)
C19 H26 0.949(17)
C19 H27 0.994(19)

loop_
_geom_hbond_atom_site_label_D
_geom_hbond_atom_site_label_H
_geom_hbond_atom_site_label_A
_geom_hbond_distance_DH
_geom_hbond_distance_HA
_geom_hbond_distance_DA
_geom_hbond_angle_DHA
_geom_hbond_site_symmetry_A
N1 H1 O2 0.895(18) 2.046(18) 2.9329(12) 170.7(16) 3_656
C6 H6 O1 0.975(16) 2.603(15) 3.2253(13) 121.8(11) .
C19 H27 O2 0.994(19) 2.631(19) 3.5267(16) 150.1(13) 4_565

loop_
_geom_torsion_atom_site_label_1
_geom_torsion_atom_site_label_2
_geom_torsion_atom_site_label_3
_geom_torsion_atom_site_label_4
_geom_torsion
O1 S1 N1 C1 42.31(10)
O2 S1 N1 C1 170.71(8)
C13 S1 N1 C1 -75.06(9)
S1 N1 C1 C6 -80.18(10)
S1 N1 C1 C2 162.84(8)
S1 N1 C1 C7 42.90(12)
N1 C1 C2 C3 178.28(8)
C6 C1 C2 C3 60.38(11)
C7 C1 C2 C3 -59.40(11)
C1 C2 C3 C11 179.51(9)
C1 C2 C3 C9 58.09(11)
C1 C2 C3 C4 -59.19(11)
C11 C3 C4 C5 179.57(9)
C9 C3 C4 C5 -59.60(11)
C2 C3 C4 C5 58.40(11)
C3 C4 C5 C12 -178.29(9)
C3 C4 C5 C10 59.53(11)
C3 C4 C5 C6 -58.29(11)
N1 C1 C6 C5 -175.80(8)
C2 C1 C6 C5 -60.33(11)
C7 C1 C6 C5 59.19(11)
C12 C5 C6 C1 179.50(9)
C4 C5 C6 C1 59.06(11)
C10 C5 C6 C1 -58.90(11)
N1 C1 C7 C8 178.07(8)
C6 C1 C7 C8 -58.85(11)
C2 C1 C7 C8 60.07(11)
C1 C7 C8 C9 -60.50(11)
C1 C7 C8 C10 59.87(11)
C10 C8 C9 C3 -60.01(11)
C7 C8 C9 C3 60.32(12)
C11 C3 C9 C8 -179.91(9)
C4 C3 C9 C8 59.19(11)
C2 C3 C9 C8 -58.56(11)
C9 C8 C10 C5 59.12(11)
C7 C8 C10 C5 -60.98(11)
C12 C5 C10 C8 -179.84(9)
C4 C5 C10 C8 -58.27(11)
C6 C5 C10 C8 59.61(11)
O1 S1 C13 C14 10.52(10)
O2 S1 C13 C14 -117.18(9)
N1 S1 C13 C14 129.61(9)
O1 S1 C13 C18 -172.04(8)
O2 S1 C13 C18 60.26(10)
N1 S1 C13 C18 -52.95(10)
C18 C13 C14 C15 -1.34(16)
S1 C13 C14 C15 176.08(8)
C13 C14 C15 C16 1.51(17)
C19 O3 C16 C15 -0.93(17)
C19 O3 C16 C17 179.44(11)
C14 C15 C16 O3 -179.97(10)
C14 C15 C16 C17 -0.35(17)
O3 C16 C17 C18 178.65(10)
C15 C16 C17 C18 -1.00(17)
C16 C17 C18 C13 1.18(17)
C14 C13 C18 C17 -0.02(16)
S1 C13 C18 C17 -177.45(9)
